data_2232830
loop_
_publ_author_name
'Cai, Mingjian'

_publ_section_title
;
 5-Bromo-<i>N</i>^3^-[(<i>E</i>)-(6-bromopyridin-2-yl)methylidene]pyridine-3,4-diamine
;
_journal_coeditor_code LD2030
_journal_issue 12
_journal_name_full 'Acta Crystallographica Section E'
_journal_page_first o3402
_journal_paper_doi 10.1107/S1600536811047702
_journal_volume 67
_journal_year 2011
_chemical_formula_iupac 'C11 H8 Br2 N4'
_chemical_formula_moiety 'C11 H8 Br2 N4'
_chemical_formula_sum 'C11 H8 Br2 N4'
_chemical_formula_weight 356.03
_chemical_name_systematic
;
5-bromo-<i>N</i>^3^-[(<i>E</i>)-(6-bromopyridin-2-yl)methylidene]pyridine-
3,4-diamine
;
_space_group_IT_number 9
_symmetry_cell_setting monoclinic
_symmetry_space_group_name_Hall 'C -2yc'
_symmetry_space_group_name_H-M 'C 1 c 1'
_atom_sites_solution_hydrogens geom
_atom_sites_solution_primary direct
_atom_sites_solution_secondary difmap
_audit_creation_method SHELXL-97
_cell_angle_alpha 90.00
_cell_angle_beta 126.116(14)
_cell_angle_gamma 90.00
_cell_formula_units_Z 4
_cell_length_a 24.941(2)
_cell_length_b 3.8306(6)
_cell_length_c 15.0868(14)
_cell_measurement_reflns_used 2086
_cell_measurement_temperature 113(2)
_cell_measurement_theta_max 27.9
_cell_measurement_theta_min 1.7
_cell_volume 1164.4(3)
_computing_cell_refinement 'CrystalClear (Rigaku/MSC, 2002)'
_computing_data_collection 'CrystalClear (Rigaku/MSC, 2002)'
_computing_data_reduction 'CrystalClear (Rigaku/MSC, 2002)'
_computing_molecular_graphics 'DIAMOND (Crystal Impact, 2009)'
_computing_publication_material 'CrystalStructure (Rigaku/MSC, 2006)'
_computing_structure_refinement 'SHELXL97 (Sheldrick, 2008)'
_computing_structure_solution 'SHELXS97 (Sheldrick, 2008)'
_diffrn_ambient_temperature 113(2)
_diffrn_detector_area_resol_mean 14.22
_diffrn_measured_fraction_theta_full 0.993
_diffrn_measured_fraction_theta_max 0.993
_diffrn_measurement_device_type 'Rigaku Saturn 724CCD'
_diffrn_measurement_method '\w scans'
_diffrn_radiation_monochromator multilayer
_diffrn_radiation_source 'rotating anode'
_diffrn_radiation_type MoK\a
_diffrn_radiation_wavelength 0.71073
_diffrn_reflns_av_R_equivalents 0.0459
_diffrn_reflns_av_sigmaI/netI 0.0871
_diffrn_reflns_limit_h_max 29
_diffrn_reflns_limit_h_min -30
_diffrn_reflns_limit_k_max 4
_diffrn_reflns_limit_k_min -4
_diffrn_reflns_limit_l_max 18
_diffrn_reflns_limit_l_min -18
_diffrn_reflns_number 5047
_diffrn_reflns_theta_full 26.36
_diffrn_reflns_theta_max 26.36
_diffrn_reflns_theta_min 2.02
_diffrn_standards_decay_% 0
_diffrn_standards_interval_count 0
_diffrn_standards_interval_time 0
_diffrn_standards_number 0
_exptl_absorpt_coefficient_mu 6.943
_exptl_absorpt_correction_T_max 0.4896
_exptl_absorpt_correction_T_min 0.3373
_exptl_absorpt_correction_type multi-scan
_exptl_absorpt_process_details '(CrystalClear; Rigaku/MSC, 2002)'
_exptl_crystal_colour Colorless
_exptl_crystal_density_diffrn 2.031
_exptl_crystal_density_method 'not measured'
_exptl_crystal_description Prism
_exptl_crystal_F_000 688
_exptl_crystal_size_max 0.20
_exptl_crystal_size_mid 0.18
_exptl_crystal_size_min 0.12
_refine_diff_density_max 0.451
_refine_diff_density_min -0.627
_refine_ls_abs_structure_details 'Flack (1983), <b>1093 Friedel pairs</b>'
_refine_ls_abs_structure_Flack 0.002(12)
_refine_ls_extinction_coef 0.00177(14)
_refine_ls_extinction_expression Fc^*^=kFc[1+0.001xFc^2^\l^3^/sin(2\q)]^-1/4^
_refine_ls_extinction_method 'SHELXL97 (Sheldrick, 2008)'
_refine_ls_goodness_of_fit_ref 0.886
_refine_ls_hydrogen_treatment constr
_refine_ls_matrix_type full
_refine_ls_number_parameters 118
_refine_ls_number_reflns 2282
_refine_ls_number_restraints 38
_refine_ls_restrained_S_all 0.879
_refine_ls_R_factor_all 0.0312
_refine_ls_R_factor_gt 0.0292
_refine_ls_shift/su_max 0.000
_refine_ls_shift/su_mean 0.000
_refine_ls_structure_factor_coef Fsqd
_refine_ls_weighting_details 'calc w=1/[\s^2^(Fo^2^)+(0.0000P)^2^+0.0000P] where P=(Fo^2^+2Fc^2^)/3'
_refine_ls_weighting_scheme calc
_refine_ls_wR_factor_gt 0.0544
_refine_ls_wR_factor_ref 0.0546
_reflns_number_gt 2070
_reflns_number_total 2282
_reflns_threshold_expression I>2sigma(I)
_cod_data_source_file ld2030.cif
_cod_data_source_block I
_cod_original_cell_volume 1164.4(2)
_cod_original_sg_symbol_H-M 'C c'
_cod_database_code 2232830
_cod_database_fobs_code 2232830

loop_
_symmetry_equiv_pos_as_xyz
'x, y, z'
'x, -y, z+1/2'
'x+1/2, y+1/2, z'
'x+1/2, -y+1/2, z+1/2'

loop_
_atom_site_type_symbol
_atom_site_label
_atom_site_fract_x
_atom_site_fract_y
_atom_site_fract_z
_atom_site_U_iso_or_equiv
_atom_site_adp_type
_atom_site_calc_flag
_atom_site_refinement_flags
_atom_site_occupancy
_atom_site_symmetry_multiplicity
Br Br1 -0.32411(2) -1.16292(13) -0.65216(3) 0.01513(13) Uani d . 1 1
Br Br2 -0.60799(2) 0.03838(13) -0.34064(3) 0.01849(14) Uani d . 1 1
C C6 -0.4590(3) -0.6690(12) -0.5248(4) 0.0102(6) Uani d U 1 1
H H6 -0.4959 -0.7657 -0.5913 0.012 Uiso calc R 1 1
C C1 -0.3284(3) -0.9595(12) -0.5398(4) 0.0102(7) Uani d U 1 1
C C9 -0.5986(3) -0.1427(11) -0.4469(4) 0.0102(6) Uani d U 1 1
N N2 -0.4692(2) -0.4839(10) -0.4673(3) 0.0102(6) Uani d . 1 1
C C4 -0.3354(3) -0.6323(13) -0.3902(4) 0.0117(12) Uani d . 1 1
H H4 -0.3393 -0.5114 -0.3393 0.014 Uiso calc R 1 1
C C5 -0.3928(3) -0.7397(13) -0.4927(4) 0.0102(7) Uani d U 1 1
C C8 -0.5367(3) -0.2611(13) -0.4152(4) 0.0102(6) Uani d U 1 1
N N1 -0.3883(2) -0.9064(10) -0.5679(3) 0.0102(10) Uani d . 1 1
N N3 -0.6504(2) -0.2897(11) -0.6358(3) 0.0160(11) Uani d . 1 1
C C2 -0.2699(3) -0.8765(12) -0.4417(4) 0.0102(7) Uani d . 1 1
H H2 -0.2282 -0.9341 -0.4266 0.012 Uiso calc R 1 1
C C10 -0.6531(3) -0.1634(12) -0.5552(4) 0.0102(6) Uani d . 1 1
H H10 -0.6947 -0.0846 -0.5738 0.012 Uiso calc R 1 1
N N4 -0.4818(2) -0.2585(10) -0.3118(3) 0.0156(10) Uani d . 1 1
H H4A -0.4834 -0.1785 -0.2587 0.019 Uiso calc R 1 1
H H4B -0.4441 -0.3367 -0.2969 0.019 Uiso calc R 1 1
C C3 -0.2743(3) -0.7040(13) -0.3652(4) 0.0136(12) Uani d . 1 1
H H3 -0.2353 -0.6368 -0.2963 0.016 Uiso calc R 1 1
C C11 -0.5907(3) -0.3985(12) -0.6050(4) 0.0127(13) Uani d . 1 1
H H11 -0.5878 -0.4893 -0.6606 0.015 Uiso calc R 1 1
C C7 -0.5329(3) -0.3906(12) -0.4994(4) 0.0102(6) Uani d U 1 1

loop_
_atom_site_aniso_label
_atom_site_aniso_U_11
_atom_site_aniso_U_22
_atom_site_aniso_U_33
_atom_site_aniso_U_12
_atom_site_aniso_U_13
_atom_site_aniso_U_23
Br1 0.0168(3) 0.0139(3) 0.0191(3) 0.0022(2) 0.0129(2) -0.0024(2)
Br2 0.0207(3) 0.0179(3) 0.0219(3) 0.0026(3) 0.0153(3) -0.0004(3)
C6 0.0118(15) 0.0111(14) 0.0086(13) -0.0005(15) 0.0064(12) 0.0002(13)
C1 0.0100(17) 0.0077(15) 0.0135(17) -0.0007(12) 0.0073(14) 0.0026(12)
C9 0.0122(15) 0.0052(13) 0.0154(14) -0.0006(10) 0.0094(12) 0.0015(10)
N2 0.0118(15) 0.0111(14) 0.0086(13) -0.0005(15) 0.0064(12) 0.0002(13)
C4 0.018(3) 0.010(3) 0.010(3) 0.001(2) 0.010(3) 0.002(2)
C5 0.0100(17) 0.0077(15) 0.0135(17) -0.0007(12) 0.0073(14) 0.0026(12)
C8 0.0122(15) 0.0052(13) 0.0154(14) -0.0006(10) 0.0094(12) 0.0015(10)
N1 0.013(3) 0.008(2) 0.008(2) -0.0011(18) 0.006(2) 0.0017(17)
N3 0.009(3) 0.023(3) 0.012(2) 0.003(2) 0.004(2) 0.0014(19)
C2 0.0100(17) 0.0077(15) 0.0135(17) -0.0007(12) 0.0073(14) 0.0026(12)
C10 0.0122(15) 0.0052(13) 0.0154(14) -0.0006(10) 0.0094(12) 0.0015(10)
N4 0.005(2) 0.031(3) 0.010(2) 0.0035(19) 0.004(2) -0.0036(18)
C3 0.008(3) 0.017(3) 0.008(3) -0.003(2) 0.000(2) 0.004(2)
C11 0.016(3) 0.011(3) 0.012(3) 0.002(2) 0.009(3) 0.000(2)
C7 0.0122(15) 0.0052(13) 0.0154(14) -0.0006(10) 0.0094(12) 0.0015(10)

loop_
_atom_type_symbol
_atom_type_description
_atom_type_scat_dispersion_real
_atom_type_scat_dispersion_imag
_atom_type_scat_source
C C 0.0033 0.0016 'International Tables Vol C Tables 4.2.6.8 and 6.1.1.4'
H H 0.0000 0.0000 'International Tables Vol C Tables 4.2.6.8 and 6.1.1.4'
N N 0.0061 0.0033 'International Tables Vol C Tables 4.2.6.8 and 6.1.1.4'
Br Br -0.2901 2.4595 'International Tables Vol C Tables 4.2.6.8 and 6.1.1.4'

loop_
_geom_angle_atom_site_label_1
_geom_angle_atom_site_label_2
_geom_angle_atom_site_label_3
_geom_angle
N2 C6 C5 122.0(4)
N2 C6 H6 119.0
C5 C6 H6 119.0
N1 C1 C2 127.0(5)
N1 C1 Br1 115.1(4)
C2 C1 Br1 117.9(4)
C10 C9 C8 120.4(5)
C10 C9 Br2 119.9(4)
C8 C9 Br2 119.6(4)
C6 N2 C7 123.5(4)
C3 C4 C5 119.4(5)
C3 C4 H4 120.3
C5 C4 H4 120.3
N1 C5 C4 121.3(5)
N1 C5 C6 116.6(5)
C4 C5 C6 122.1(5)
N4 C8 C9 124.2(5)
N4 C8 C7 119.0(5)
C9 C8 C7 116.8(5)
C1 N1 C5 116.2(4)
C11 N3 C10 115.9(5)
C1 C2 C3 116.9(5)
C1 C2 H2 121.6
C3 C2 H2 121.6
N3 C10 C9 123.4(5)
N3 C10 H10 118.3
C9 C10 H10 118.3
C8 N4 H4A 120.0
C8 N4 H4B 120.0
H4A N4 H4B 120.0
C4 C3 C2 119.2(5)
C4 C3 H3 120.4
C2 C3 H3 120.4
N3 C11 C7 125.8(5)
N3 C11 H11 117.1
C7 C11 H11 117.1
C11 C7 N2 126.2(5)
C11 C7 C8 117.7(5)
N2 C7 C8 116.0(5)

loop_
_geom_bond_atom_site_label_1
_geom_bond_atom_site_label_2
_geom_bond_distance
Br1 C1 1.925(5)
Br2 C9 1.884(5)
C6 N2 1.256(5)
C6 C5 1.447(7)
C6 H6 0.9500
C1 N1 1.305(7)
C1 C2 1.370(7)
C9 C10 1.380(6)
C9 C8 1.397(7)
N2 C7 1.407(7)
C4 C3 1.363(7)
C4 C5 1.414(7)
C4 H4 0.9500
C5 N1 1.363(6)
C8 N4 1.337(6)
C8 C7 1.418(7)
N3 C11 1.339(6)
N3 C10 1.347(5)
C2 C3 1.389(7)
C2 H2 0.9500
C10 H10 0.9500
N4 H4A 0.8800
N4 H4B 0.8800
C3 H3 0.9500
C11 C7 1.382(7)
C11 H11 0.9500

loop_
_geom_hbond_atom_site_label_D
_geom_hbond_atom_site_label_H
_geom_hbond_atom_site_label_A
_geom_hbond_site_symmetry_A
_geom_hbond_distance_DH
_geom_hbond_distance_HA
_geom_hbond_distance_DA
_geom_hbond_angle_DHA
N4 H4B N2 . 0.88 2.33 2.686(6) 104.4
N4 H4A N1 2_545 0.88 2.44 3.043(5) 125.9

loop_
_geom_torsion_atom_site_label_1
_geom_torsion_atom_site_label_2
_geom_torsion_atom_site_label_3
_geom_torsion_atom_site_label_4
_geom_torsion
C5 C6 N2 C7 175.6(5)
C3 C4 C5 N1 -1.5(7)
C3 C4 C5 C6 -179.4(4)
N2 C6 C5 N1 -172.0(4)
N2 C6 C5 C4 6.0(7)
C10 C9 C8 N4 -178.3(4)
Br2 C9 C8 N4 0.6(7)
C10 C9 C8 C7 1.8(7)
Br2 C9 C8 C7 -179.3(3)
C2 C1 N1 C5 2.4(7)
Br1 C1 N1 C5 -175.4(3)
C4 C5 N1 C1 -0.1(7)
C6 C5 N1 C1 177.9(4)
N1 C1 C2 C3 -2.9(7)
Br1 C1 C2 C3 174.9(3)
C11 N3 C10 C9 0.3(7)
C8 C9 C10 N3 -1.1(7)
Br2 C9 C10 N3 -180.0(4)
C5 C4 C3 C2 1.0(7)
C1 C2 C3 C4 1.0(7)
C10 N3 C11 C7 -0.2(8)
N3 C11 C7 N2 -175.7(5)
N3 C11 C7 C8 1.0(8)
C6 N2 C7 C11 -19.0(8)
C6 N2 C7 C8 164.2(4)
N4 C8 C7 C11 178.4(4)
C9 C8 C7 C11 -1.7(7)
N4 C8 C7 N2 -4.5(7)
C9 C8 C7 N2 175.4(4)

loop_
_cod_related_entry_id
_cod_related_entry_database
_cod_related_entry_code
1 ChemSpider 30657256
